data_1502146
loop_
_publ_author_name
'Cheng, Mou-Nuo'
'Wang, Hao'
'Gong, Liu-Zhu'

_publ_section_title
;
 Asymmetic organocatalytic 1,3-dipolar cycloaddition of azomethine ylide
 to methyl 2-(2-nitrophenyl)acrylate for the synthesis of diastereoisomers
 of spirotryprostatin A.
;
_journal_issue 9
_journal_name_full 'Organic letters'
_journal_page_first 2418
_journal_page_last 2421
_journal_paper_doi 10.1021/ol200652j
_journal_volume 13
_journal_year 2011
_chemical_absolute_configuration ad
_chemical_formula_sum 'C24 H25 Br N2 O8'
_chemical_formula_weight 549.37
_space_group_IT_number 19
_symmetry_cell_setting orthorhombic
_symmetry_space_group_name_Hall 'P 2ac 2ab'
_symmetry_space_group_name_H-M 'P 21 21 21'
_atom_sites_solution_hydrogens geom
_atom_sites_solution_primary direct
_atom_sites_solution_secondary difmap
_audit_creation_method SHELXL-97
_cell_angle_alpha 90.000(5)
_cell_angle_beta 90.000(5)
_cell_angle_gamma 90.000(5)
_cell_formula_units_Z 4
_cell_length_a 8.066(5)
_cell_length_b 8.898(5)
_cell_length_c 34.816(5)
_cell_measurement_reflns_used 11328
_cell_measurement_temperature 296(2)
_cell_measurement_theta_max 29.2078
_cell_measurement_theta_min 2.7778
_cell_volume 2499(2)
_computing_cell_refinement 'CrysAlisPro (Oxford Diffraction Ltd.)'
_computing_data_collection 'CrysAlisPro (Oxford Diffraction Ltd.)'
_computing_data_reduction 'CrysAlisPro (Oxford Diffraction Ltd.)'
_computing_molecular_graphics
;
 OLEX2: a complete structure solution, refinement and analysis program.
 Dolomanov et al., J. Appl. Cryst. (2009). 42, 339-341
;
_computing_publication_material
;
 OLEX2: a complete structure solution, refinement and analysis program.
 Dolomanov et al., J. Appl. Cryst. (2009). 42, 339-341
;
_computing_structure_refinement 'SHELXL-97 (Sheldrick, 1997)'
_computing_structure_solution 'SHELXS-97 (Sheldrick, 1997)'
_diffrn_ambient_temperature 296(2)
_diffrn_measured_fraction_theta_full 0.987
_diffrn_measured_fraction_theta_max 0.987
_diffrn_measurement_device_type 'Gemini S Ultra'
_diffrn_measurement_method '\w scans'
_diffrn_radiation_monochromator graphite
_diffrn_radiation_source 'Enhance (Mo) X-ray Source'
_diffrn_radiation_type MoK\a
_diffrn_radiation_wavelength 0.71073
_diffrn_reflns_av_R_equivalents 0.0454
_diffrn_reflns_av_sigmaI/netI 0.0766
_diffrn_reflns_limit_h_max 10
_diffrn_reflns_limit_h_min -10
_diffrn_reflns_limit_k_max 11
_diffrn_reflns_limit_k_min -11
_diffrn_reflns_limit_l_max 46
_diffrn_reflns_limit_l_min -45
_diffrn_reflns_number 37003
_diffrn_reflns_theta_full 28.28
_diffrn_reflns_theta_max 28.28
_diffrn_reflns_theta_min 2.78
_exptl_absorpt_coefficient_mu 1.695
_exptl_absorpt_correction_T_max 0.6046
_exptl_absorpt_correction_T_min 0.5362
_exptl_absorpt_correction_type multi-scan
_exptl_absorpt_process_details
;
 CrysAlisPro, Oxford Diffraction Ltd.,
 Version 1.171.33.34d (release 27-02-2009 CrysAlis171 .NET)
 (compiled Feb 27 2009,15:38:38)
 Empirical absorption correction using spherical harmonics,
 implemented in SCALE3 ABSPACK scaling algorithm.
;
_exptl_crystal_colour colorless
_exptl_crystal_density_diffrn 1.460
_exptl_crystal_density_method 'not measured'
_exptl_crystal_description block
_exptl_crystal_F_000 1128
_exptl_crystal_size_max 0.42
_exptl_crystal_size_mid 0.36
_exptl_crystal_size_min 0.33
_refine_diff_density_max 0.716
_refine_diff_density_min -0.769
_refine_diff_density_rms 0.068
_refine_ls_abs_structure_details 'Flack H D (1983), Acta Cryst. A39, 876-881'
_refine_ls_abs_structure_Flack 0.016(11)
_refine_ls_extinction_method none
_refine_ls_goodness_of_fit_ref 1.083
_refine_ls_hydrogen_treatment mixed
_refine_ls_matrix_type full
_refine_ls_number_parameters 320
_refine_ls_number_reflns 6007
_refine_ls_number_restraints 39
_refine_ls_restrained_S_all 1.149
_refine_ls_R_factor_all 0.0920
_refine_ls_R_factor_gt 0.0499
_refine_ls_shift/su_max 0.001
_refine_ls_shift/su_mean 0.000
_refine_ls_structure_factor_coef Fsqd
_refine_ls_weighting_details
;
calc w=1/[\s^2^(Fo^2^)+(0.0626P)^2^+0.0000P] where P=(Fo^2^+2Fc^2^)/3
;
_refine_ls_weighting_scheme calc
_refine_ls_wR_factor_gt 0.1274
_refine_ls_wR_factor_ref 0.1320
_reflns_number_gt 3280
_reflns_number_total 6007
_reflns_threshold_expression >2sigma(I)
_cod_data_source_file ol200652j_si_001.cif
_cod_data_source_block 090407-MO
_cod_depositor_comments
;
The following automatic conversions were performed:

'_symmetry_cell_setting' value 'Orthorhombic' changed to
'orthorhombic' according to
/home/saulius/struct/CIF-dictionaries/cif_core.dic dictionary named
'cif_core.dic' version 2.4.1 from 2010-06-29.

Automatic conversion script
Id: cif_fix_values 1715 2011-07-08 13:25:40Z adriana 
;
_cod_database_code 1502146

loop_
_symmetry_equiv_pos_as_xyz
'x, y, z'
'-x+1/2, -y, z+1/2'
'x+1/2, -y+1/2, -z'
'-x, y+1/2, -z+1/2'

loop_
_atom_site_label
_atom_site_type_symbol
_atom_site_fract_x
_atom_site_fract_y
_atom_site_fract_z
_atom_site_U_iso_or_equiv
_atom_site_adp_type
_atom_site_occupancy
_atom_site_symmetry_multiplicity
_atom_site_calc_flag
_atom_site_refinement_flags
Br1 Br -0.07412(7) -0.10924(6) 0.899886(19) 0.0713(2) Uani 1 1 d .
O6 O 0.3123(4) 0.4712(3) 0.93319(9) 0.0494(8) Uani 1 1 d .
O3 O 0.4212(4) 0.6212(4) 0.78984(9) 0.0595(8) Uani 1 1 d .
O5 O 0.3240(4) 0.6064(4) 0.87931(9) 0.0600(9) Uani 1 1 d .
C5 C 0.2164(6) 0.2495(5) 0.86603(13) 0.0445(11) Uani 1 1 d .
H5 H 0.1981 0.3429 0.8548 0.053 Uiso 1 1 calc R
C2 C 0.2680(6) -0.0286(4) 0.89880(14) 0.0452(10) Uani 1 1 d .
H2 H 0.2854 -0.1231 0.9094 0.054 Uiso 1 1 calc R
O4 O 0.6608(5) 0.7397(4) 0.80193(12) 0.0834(12) Uani 1 1 d U
C17 C 0.6408(5) 0.4069(5) 0.93381(12) 0.0419(11) Uani 1 1 d .
C8 C 0.5527(5) 0.4476(4) 0.89518(11) 0.0352(9) Uani 1 1 d .
O2 O 0.7744(5) 0.4408(5) 0.77102(11) 0.0867(12) Uani 1 1 d U
C9 C 0.6673(6) 0.5493(5) 0.87045(12) 0.0506(12) Uani 1 1 d .
H9A H 0.7830 0.5328 0.8768 0.061 Uiso 1 1 calc R
H9B H 0.6411 0.6547 0.8743 0.061 Uiso 1 1 calc R
N1 N 0.5138(5) 0.3747(4) 0.82891(10) 0.0450(9) Uani 1 1 d D
C10 C 0.6298(6) 0.4997(6) 0.82745(15) 0.0534(10) Uani 1 1 d U
C7 C 0.5229(5) 0.3101(4) 0.86759(12) 0.0376(10) Uani 1 1 d .
H7 H 0.6230 0.2479 0.8685 0.045 Uiso 1 1 calc R
O7 O 0.5776(6) 0.7298(4) 0.93880(11) 0.0767(11) Uani 1 1 d .
C6 C 0.0831(6) 0.1559(5) 0.87296(13) 0.0472(11) Uani 1 1 d .
H6 H -0.0239 0.1856 0.8666 0.057 Uiso 1 1 calc R
C18 C 0.6435(6) 0.5024(5) 0.96632(13) 0.0480(12) Uani 1 1 d .
C1 C 0.1118(6) 0.0172(4) 0.88963(12) 0.0443(11) Uani 1 1 d .
C14 C 0.5524(6) 0.6275(5) 0.80392(12) 0.0444(9) Uani 1 1 d U
C3 C 0.4008(5) 0.0668(4) 0.89217(12) 0.0400(10) Uani 1 1 d .
H3 H 0.5072 0.0366 0.8990 0.048 Uiso 1 1 calc R
O1 O 0.9065(5) 0.4054(7) 0.82541(12) 0.1106(17) Uani 1 1 d .
C21 C 0.8008(7) 0.2328(6) 0.97272(16) 0.0652(15) Uani 1 1 d .
H21 H 0.8558 0.1412 0.9745 0.078 Uiso 1 1 calc R
C15 C 0.6118(7) 0.8692(6) 0.77887(16) 0.0714(11) Uani 1 1 d U
H15A H 0.6784 0.8731 0.7557 0.086 Uiso 1 1 calc R
H15B H 0.4965 0.8592 0.7714 0.086 Uiso 1 1 calc R
C22 C 0.7219(6) 0.2728(5) 0.93845(14) 0.0519(12) Uani 1 1 d .
H22 H 0.7245 0.2057 0.9180 0.062 Uiso 1 1 calc R
C4 C 0.3772(5) 0.2073(4) 0.87545(11) 0.0353(10) Uani 1 1 d .
O8 O 0.4889(8) 0.6841(5) 0.99544(14) 0.119(2) Uani 1 1 d .
C23 C 0.3857(5) 0.5196(4) 0.90152(13) 0.0393(10) Uani 1 1 d .
C19 C 0.7191(8) 0.4641(6) 0.99990(14) 0.0649(16) Uani 1 1 d .
H19 H 0.7182 0.5303 1.0206 0.078 Uiso 1 1 calc R
C11 C 0.7885(6) 0.4461(6) 0.80851(16) 0.0600(11) Uani 1 1 d U
N2 N 0.5657(7) 0.6484(5) 0.96680(15) 0.0687(12) Uani 1 1 d .
C24 C 0.1443(6) 0.5241(7) 0.9411(2) 0.0836(18) Uani 1 1 d .
H24A H 0.1058 0.4812 0.9647 0.125 Uiso 1 1 calc R
H24B H 0.0722 0.4942 0.9205 0.125 Uiso 1 1 calc R
H24C H 0.1446 0.6317 0.9431 0.125 Uiso 1 1 calc R
C16 C 0.6336(9) 1.0055(7) 0.80039(18) 0.0861(13) Uani 1 1 d U
H16A H 0.6009 1.0898 0.7849 0.129 Uiso 1 1 calc R
H16B H 0.7481 1.0159 0.8075 0.129 Uiso 1 1 calc R
H16C H 0.5665 1.0019 0.8231 0.129 Uiso 1 1 calc R
C12 C 0.9159(8) 0.3686(8) 0.74904(18) 0.0995(13) Uani 1 1 d U
H12A H 1.0212 0.4090 0.7577 0.119 Uiso 1 1 calc R
H12B H 0.9163 0.2608 0.7532 0.119 Uiso 1 1 calc R
C13 C 0.8924(9) 0.4000(9) 0.71026(19) 0.1044(14) Uani 1 1 d U
H13A H 0.9798 0.3546 0.6956 0.157 Uiso 1 1 calc R
H13B H 0.8938 0.5068 0.7064 0.157 Uiso 1 1 calc R
H13C H 0.7876 0.3602 0.7021 0.157 Uiso 1 1 calc R
C20 C 0.7978(8) 0.3256(7) 1.00316(16) 0.0720(17) Uani 1 1 d .
H20 H 0.8477 0.2975 1.0261 0.086 Uiso 1 1 calc R
H10 H 0.417(3) 0.425(5) 0.8214(12) 0.057(15) Uiso 1 1 d D

loop_
_atom_site_aniso_label
_atom_site_aniso_U_11
_atom_site_aniso_U_22
_atom_site_aniso_U_33
_atom_site_aniso_U_23
_atom_site_aniso_U_13
_atom_site_aniso_U_12
Br1 0.0572(3) 0.0550(3) 0.1015(5) 0.0142(3) -0.0022(3) -0.0219(3)
O6 0.0436(18) 0.0419(17) 0.063(2) 0.0015(16) 0.0043(17) 0.0055(15)
O3 0.0491(19) 0.064(2) 0.066(2) 0.0072(17) -0.0192(18) -0.001(2)
O5 0.071(2) 0.0447(18) 0.065(2) 0.0084(18) -0.0067(17) 0.0163(19)
C5 0.052(3) 0.029(2) 0.052(3) 0.006(2) -0.009(2) 0.001(2)
C2 0.054(3) 0.033(2) 0.049(3) 0.009(2) 0.002(3) -0.002(2)
O4 0.080(3) 0.0740(15) 0.096(3) 0.0412(18) -0.035(2) -0.0282(16)
C17 0.040(2) 0.044(3) 0.041(3) 0.005(2) -0.0041(19) -0.009(2)
C8 0.039(2) 0.0323(18) 0.034(2) 0.0060(18) -0.002(2) -0.0048(17)
O2 0.057(2) 0.127(4) 0.0759(15) 0.021(2) -0.0071(16) 0.001(2)
C9 0.051(3) 0.055(3) 0.045(3) 0.011(2) -0.008(2) -0.020(2)
N1 0.056(2) 0.045(2) 0.034(2) 0.0050(17) 0.0013(18) -0.011(2)
C10 0.038(2) 0.051(2) 0.071(2) 0.014(2) -0.0152(17) -0.0122(17)
C7 0.040(3) 0.035(2) 0.038(3) 0.004(2) 0.003(2) 0.0004(19)
O7 0.113(3) 0.050(2) 0.067(2) -0.0015(19) -0.006(3) 0.004(2)
C6 0.039(2) 0.048(3) 0.055(3) 0.003(2) -0.004(2) -0.002(2)
C18 0.056(3) 0.051(3) 0.037(3) 0.002(2) -0.006(2) -0.008(2)
C1 0.053(3) 0.033(2) 0.046(3) 0.003(2) -0.004(2) -0.019(2)
C14 0.039(2) 0.057(2) 0.037(2) -0.0002(18) -0.007(2) -0.0007(16)
C3 0.042(2) 0.034(2) 0.044(3) -0.0002(18) -0.001(2) 0.0051(18)
O1 0.065(3) 0.183(5) 0.084(3) 0.027(3) -0.005(2) 0.050(4)
C21 0.063(3) 0.067(3) 0.065(4) 0.020(3) -0.022(3) 0.001(3)
C15 0.0744(15) 0.0671(12) 0.0728(14) 0.0173(8) -0.0065(10) 0.0005(10)
C22 0.051(3) 0.050(3) 0.054(3) 0.005(2) -0.005(3) -0.008(2)
C4 0.042(3) 0.031(2) 0.033(2) -0.0039(18) 0.001(2) -0.0053(18)
O8 0.193(6) 0.091(3) 0.071(3) -0.017(3) 0.019(3) 0.034(4)
C23 0.051(3) 0.026(2) 0.040(3) -0.003(2) -0.008(2) -0.0080(18)
C19 0.090(4) 0.064(4) 0.041(3) 0.003(3) -0.023(3) -0.011(3)
C11 0.040(2) 0.065(3) 0.0754(16) 0.034(2) -0.014(2) 0.005(2)
N2 0.100(4) 0.056(3) 0.050(3) -0.013(2) -0.017(3) -0.006(3)
C24 0.055(3) 0.078(4) 0.117(5) -0.003(4) 0.017(3) 0.014(3)
C16 0.0905(17) 0.0823(14) 0.0856(16) -0.0006(10) -0.0011(10) 0.0048(10)
C12 0.0966(16) 0.1029(17) 0.0991(14) -0.0002(10) 0.0051(10) 0.0035(10)
C13 0.1046(18) 0.1103(18) 0.0983(14) -0.0025(10) 0.0068(10) 0.0003(11)
C20 0.082(4) 0.088(4) 0.046(4) 0.018(3) -0.034(3) -0.021(4)

loop_
_atom_type_symbol
_atom_type_description
_atom_type_scat_dispersion_real
_atom_type_scat_dispersion_imag
_atom_type_scat_source
C C 0.0033 0.0016 'International Tables Vol C Tables 4.2.6.8 and 6.1.1.4'
H H 0.0000 0.0000 'International Tables Vol C Tables 4.2.6.8 and 6.1.1.4'
N N 0.0061 0.0033 'International Tables Vol C Tables 4.2.6.8 and 6.1.1.4'
O O 0.0106 0.0060 'International Tables Vol C Tables 4.2.6.8 and 6.1.1.4'
Br Br -0.2901 2.4595 'International Tables Vol C Tables 4.2.6.8 and 6.1.1.4'

loop_
_geom_angle_atom_site_label_1
_geom_angle_atom_site_label_2
_geom_angle_atom_site_label_3
_geom_angle
C23 O6 C24 117.8(4)
C6 C5 C4 121.5(4)
C6 C5 H5 119.3
C4 C5 H5 119.3
C1 C2 C3 119.5(4)
C1 C2 H2 120.2
C3 C2 H2 120.2
C14 O4 C15 116.3(4)
C22 C17 C18 114.9(4)
C22 C17 C8 121.3(4)
C18 C17 C8 123.8(4)
C23 C8 C9 111.4(3)
C23 C8 C17 112.2(3)
C9 C8 C17 109.9(3)
C23 C8 C7 106.4(3)
C9 C8 C7 101.9(3)
C17 C8 C7 114.5(3)
C11 O2 C12 116.9(4)
C8 C9 C10 104.3(3)
C8 C9 H9A 110.9
C10 C9 H9A 110.9
C8 C9 H9B 110.9
C10 C9 H9B 110.9
H9A C9 H9B 108.9
C10 N1 C7 107.5(3)
C10 N1 H10 99(3)
C7 N1 H10 119(3)
N1 C10 C11 108.5(4)
N1 C10 C14 108.9(4)
C11 C10 C14 110.1(4)
N1 C10 C9 107.6(4)
C11 C10 C9 109.7(4)
C14 C10 C9 112.0(4)
N1 C7 C4 111.4(3)
N1 C7 C8 105.3(3)
C4 C7 C8 118.6(3)
N1 C7 H7 107.0
C4 C7 H7 107.0
C8 C7 H7 107.0
C5 C6 C1 118.8(4)
C5 C6 H6 120.6
C1 C6 H6 120.6
C19 C18 C17 122.9(5)
C19 C18 N2 114.2(4)
C17 C18 N2 122.9(4)
C2 C1 C6 121.3(4)
C2 C1 Br1 120.5(3)
C6 C1 Br1 118.2(4)
O3 C14 O4 127.6(5)
O3 C14 C10 123.9(4)
O4 C14 C10 108.5(4)
C2 C3 C4 120.9(4)
C2 C3 H3 119.5
C4 C3 H3 119.5
C20 C21 C22 120.5(5)
C20 C21 H21 119.7
C22 C21 H21 119.7
C16 C15 O4 110.3(4)
C16 C15 H15A 109.6
O4 C15 H15A 109.6
C16 C15 H15B 109.6
O4 C15 H15B 109.6
H15A C15 H15B 108.1
C17 C22 C21 122.6(5)
C17 C22 H22 118.7
C21 C22 H22 118.7
C3 C4 C5 118.0(4)
C3 C4 C7 120.8(4)
C5 C4 C7 121.2(4)
O5 C23 O6 124.1(4)
O5 C23 C8 123.3(4)
O6 C23 C8 112.6(4)
C18 C19 C20 119.8(5)
C18 C19 H19 120.1
C20 C19 H19 120.1
O1 C11 O2 123.9(5)
O1 C11 C10 124.2(5)
O2 C11 C10 111.8(4)
O8 N2 O7 122.7(5)
O8 N2 C18 117.8(5)
O7 N2 C18 119.5(5)
O6 C24 H24A 109.5
O6 C24 H24B 109.5
H24A C24 H24B 109.5
O6 C24 H24C 109.5
H24A C24 H24C 109.5
H24B C24 H24C 109.5
C15 C16 H16A 109.5
C15 C16 H16B 109.5
H16A C16 H16B 109.5
C15 C16 H16C 109.5
H16A C16 H16C 109.5
H16B C16 H16C 109.5
C13 C12 O2 107.6(5)
C13 C12 H12A 110.2
O2 C12 H12A 110.2
C13 C12 H12B 110.2
O2 C12 H12B 110.2
H12A C12 H12B 108.5
C12 C13 H13A 109.5
C12 C13 H13B 109.5
H13A C13 H13B 109.5
C12 C13 H13C 109.5
H13A C13 H13C 109.5
H13B C13 H13C 109.5
C21 C20 C19 119.2(5)
C21 C20 H20 120.4
C19 C20 H20 120.4

loop_
_geom_bond_atom_site_label_1
_geom_bond_atom_site_label_2
_geom_bond_distance
Br1 C1 1.908(4)
O6 C23 1.324(5)
O6 C24 1.460(6)
O3 C14 1.168(5)
O5 C23 1.201(5)
C5 C6 1.381(6)
C5 C4 1.390(6)
C5 H5 0.9300
C2 C1 1.362(6)
C2 C3 1.386(6)
C2 H2 0.9300
O4 C14 1.329(6)
O4 C15 1.459(6)
C17 C22 1.371(6)
C17 C18 1.416(6)
C17 C8 1.564(6)
C8 C23 1.508(6)
C8 C9 1.554(6)
C8 C7 1.574(5)
O2 C11 1.311(7)
O2 C12 1.517(7)
C9 C10 1.590(7)
C9 H9A 0.9700
C9 H9B 0.9700
N1 C10 1.454(6)
N1 C7 1.466(5)
N1 H10 0.937(11)
C10 C11 1.517(7)
C10 C14 1.534(7)
C7 C4 1.514(6)
C7 H7 0.9800
O7 N2 1.218(5)
C6 C1 1.384(6)
C6 H6 0.9300
C18 C19 1.362(7)
C18 N2 1.443(6)
C3 C4 1.391(6)
C3 H3 0.9300
O1 C11 1.176(6)
C21 C20 1.344(8)
C21 C22 1.398(7)
C21 H21 0.9300
C15 C16 1.437(8)
C15 H15A 0.9700
C15 H15B 0.9700
C22 H22 0.9300
O8 N2 1.216(6)
C19 C20 1.391(8)
C19 H19 0.9300
C24 H24A 0.9600
C24 H24B 0.9600
C24 H24C 0.9600
C16 H16A 0.9600
C16 H16B 0.9600
C16 H16C 0.9600
C12 C13 1.392(9)
C12 H12A 0.9700
C12 H12B 0.9700
C13 H13A 0.9600
C13 H13B 0.9600
C13 H13C 0.9600
C20 H20 0.9300

loop_
_geom_torsion_atom_site_label_1
_geom_torsion_atom_site_label_2
_geom_torsion_atom_site_label_3
_geom_torsion_atom_site_label_4
_geom_torsion
C22 C17 C8 C23 137.4(4)
C18 C17 C8 C23 -42.3(5)
C22 C17 C8 C9 -98.0(5)
C18 C17 C8 C9 82.2(5)
C22 C17 C8 C7 16.0(5)
C18 C17 C8 C7 -163.8(4)
C23 C8 C9 C10 -89.8(4)
C17 C8 C9 C10 145.2(4)
C7 C8 C9 C10 23.4(4)
C7 N1 C10 C11 98.8(4)
C7 N1 C10 C14 -141.3(4)
C7 N1 C10 C9 -19.7(5)
C8 C9 C10 N1 -3.6(5)
C8 C9 C10 C11 -121.5(4)
C8 C9 C10 C14 115.9(4)
C10 N1 C7 C4 165.1(4)
C10 N1 C7 C8 35.4(4)
C23 C8 C7 N1 80.6(4)
C9 C8 C7 N1 -36.2(4)
C17 C8 C7 N1 -154.8(3)
C23 C8 C7 C4 -44.8(5)
C9 C8 C7 C4 -161.6(4)
C17 C8 C7 C4 79.8(4)
C4 C5 C6 C1 -0.1(7)
C22 C17 C18 C19 -0.7(7)
C8 C17 C18 C19 179.1(5)
C22 C17 C18 N2 179.6(5)
C8 C17 C18 N2 -0.6(7)
C3 C2 C1 C6 1.5(7)
C3 C2 C1 Br1 -178.1(3)
C5 C6 C1 C2 -0.7(7)
C5 C6 C1 Br1 178.9(3)
C15 O4 C14 O3 -1.3(8)
C15 O4 C14 C10 177.0(4)
N1 C10 C14 O3 -0.1(7)
C11 C10 C14 O3 118.8(5)
C9 C10 C14 O3 -118.9(5)
N1 C10 C14 O4 -178.5(4)
C11 C10 C14 O4 -59.6(5)
C9 C10 C14 O4 62.7(5)
C1 C2 C3 C4 -1.5(7)
C14 O4 C15 C16 129.5(5)
C18 C17 C22 C21 0.3(7)
C8 C17 C22 C21 -179.6(4)
C20 C21 C22 C17 1.0(8)
C2 C3 C4 C5 0.7(6)
C2 C3 C4 C7 -178.9(4)
C6 C5 C4 C3 0.1(7)
C6 C5 C4 C7 179.7(4)
N1 C7 C4 C3 134.1(4)
C8 C7 C4 C3 -103.6(4)
N1 C7 C4 C5 -45.5(5)
C8 C7 C4 C5 76.8(5)
C24 O6 C23 O5 1.5(6)
C24 O6 C23 C8 -175.5(4)
C9 C8 C23 O5 28.3(5)
C17 C8 C23 O5 152.0(4)
C7 C8 C23 O5 -82.0(4)
C9 C8 C23 O6 -154.6(3)
C17 C8 C23 O6 -30.9(4)
C7 C8 C23 O6 95.1(4)
C17 C18 C19 C20 -0.1(8)
N2 C18 C19 C20 179.6(5)
C12 O2 C11 O1 3.9(8)
C12 O2 C11 C10 -171.8(5)
N1 C10 C11 O1 -96.5(6)
C14 C10 C11 O1 144.4(6)
C9 C10 C11 O1 20.7(7)
N1 C10 C11 O2 79.1(5)
C14 C10 C11 O2 -40.0(6)
C9 C10 C11 O2 -163.6(4)
C19 C18 N2 O8 -41.8(7)
C17 C18 N2 O8 137.9(5)
C19 C18 N2 O7 138.9(5)
C17 C18 N2 O7 -41.4(7)
C11 O2 C12 C13 -168.7(6)
C22 C21 C20 C19 -1.8(9)
C18 C19 C20 C21 1.4(9)
